data_2001402
loop_
_publ_author_name
'Vinkovi\'c, M.'
'Herak, J. J.'
'Kamenar, B.'

_publ_section_title
;Benzyl
 2-[(2<i>R</i>,S<i>S</i>)-2-(benzylaminosulfinyl)-4-oxoazetidin-1-yl]-3-methylbut-2-enoate
;
_journal_issue 9
_journal_name_full 'Acta Crystallographica Section C'
_journal_page_first 1663
_journal_page_last 1665
_journal_paper_doi 10.1107/S0108270193002616
_journal_volume 49
_journal_year 1993
_chemical_formula_moiety 'C22 H24 N2 O4 S'
_chemical_formula_sum 'C22 H24 N2 O4 S'
_chemical_formula_weight 412.50
_chemical_name_systematic
;
2R,S~s~-1-(1-Benzyloxycarbonyl-2-methylprop-1-enyl)-2-benzylaminosulfinyl-4-
-oxoazetidine
;
_space_group_IT_number 4
_symmetry_cell_setting monoclinic
_symmetry_space_group_name_Hall 'P 2yb'
_symmetry_space_group_name_H-M 'P 1 21 1'
_cell_angle_alpha 90
_cell_angle_beta 107.99(5)
_cell_angle_gamma 90
_cell_formula_units_Z 2
_cell_length_a 8.242(4)
_cell_length_b 13.423(8)
_cell_length_c 9.935(7)
_cell_measurement_reflns_used 25
_cell_measurement_temperature 293
_cell_measurement_theta_max 18
_cell_measurement_theta_min 8
_cell_volume 1045.4(11)
_computing_cell_refinement 'STOE software'
_computing_data_collection 'STOE software'
_computing_data_reduction 'REDU4S (Stoe, 1992)'
_computing_molecular_graphics 'PLUTON (Spek, 1982)'
_computing_structure_refinement 'SHELX76 (Sheldrick, 1976)'
_computing_structure_solution
; SIR88 (Burla, Camalli, Cascarano, Giacovazzo, Polidori, Spagna &
  Viterbo, 1989)
;
_diffrn_ambient_temperature 293
_diffrn_measurement_device ' Stoe modified Philips PW 1100'
_diffrn_measurement_method \w
_diffrn_radiation_monochromator graphite
_diffrn_radiation_source 'X-ray tube'
_diffrn_radiation_type 'Mo K\a'
_diffrn_radiation_wavelength 0.71069
_diffrn_reflns_limit_h_max 11
_diffrn_reflns_limit_h_min -11
_diffrn_reflns_limit_k_max 18
_diffrn_reflns_limit_k_min 0
_diffrn_reflns_limit_l_max 13
_diffrn_reflns_limit_l_min 0
_diffrn_reflns_number 3368
_diffrn_reflns_theta_max 30.01
_diffrn_reflns_theta_min 2.15
_diffrn_standards_decay_% 4.5
_diffrn_standards_interval_time 60
_diffrn_standards_number 3
_exptl_absorpt_coefficient_mu 0.176
_exptl_absorpt_correction_type none
_exptl_crystal_colour colourless
_exptl_crystal_density_diffrn 1.31
_exptl_crystal_description prism
_exptl_crystal_F_000 436
_exptl_crystal_size_max 0.65
_exptl_crystal_size_mid 0.31
_exptl_crystal_size_min 0.22
_refine_diff_density_max 0.203
_refine_diff_density_min -0.211
_refine_ls_extinction_method none
_refine_ls_goodness_of_fit_obs 0.9569
_refine_ls_hydrogen_treatment ' refU except for H16, H26, H36, H17, H27, H37 noref'
_refine_ls_matrix_type full
_refine_ls_number_parameters 286
_refine_ls_number_reflns 2370
_refine_ls_R_factor_obs 0.034
_refine_ls_shift/esd_max 0.047
_refine_ls_structure_factor_coef F
_refine_ls_weighting_details w=1/[\s^2^(F)+0.00284*F^2^]
_refine_ls_weighting_scheme calc
_refine_ls_wR_factor_obs 0.057
_reflns_number_observed 2370
_reflns_number_total 3286
_reflns_observed_criterion 'refl observed if F > 3.0 sigma(F)'
_cod_data_source_file ka1032.cif
_cod_data_source_block ka1032_structure_1_of_1
_cod_depositor_comments
;
The following automatic conversions were performed:
'_geom_bond_publ_flag' value 'Yes' changed to 'yes' according to
'/home/saulius/struct/CIF-dictionaries/cif_core.dic' dictionary named
'cif_core.dic' version 2.4.1 from 2010-06-29 (31
time).

'_geom_bond_publ_flag' value 'No' changed to 'no' according to
'/home/saulius/struct/CIF-dictionaries/cif_core.dic' dictionary named
'cif_core.dic' version 2.4.1 from 2010-06-29 (24
times).

'_geom_angle_publ_flag' value 'Yes' changed to 'yes' according to
'/home/saulius/struct/CIF-dictionaries/cif_core.dic' dictionary named
'cif_core.dic' version 2.4.1 from 2010-06-29 (42
times).

'_geom_angle_publ_flag' value 'No' changed to 'no' according to
'/home/saulius/struct/CIF-dictionaries/cif_core.dic' dictionary named
'cif_core.dic' version 2.4.1 from 2010-06-29 (52
times).

'_geom_torsion_publ_flag' value 'No' changed to 'no' according to
'/home/saulius/struct/CIF-dictionaries/cif_core.dic' dictionary named
'cif_core.dic' version 2.4.1 from 2010-06-29 (130 times).

Automatic conversion script
Id: cif_fix_enum 1527 2010-12-29 10:47:43Z saulius 

The following automatic conversions were performed:

'_geom_bond_publ_flag' value 'Yes' changed to 'yes' according to
/home/saulius/struct/CIF-dictionaries/cif_core.dic dictionary named
'cif_core.dic' version 2.4.1 from 2010-06-29 (31
time).

'_geom_bond_publ_flag' value 'No' changed to 'no' according
to /home/saulius/struct/CIF-dictionaries/cif_core.dic dictionary
named 'cif_core.dic' version 2.4.1 from 2010-06-29 (24
times).

'_geom_angle_publ_flag' value 'Yes' changed to 'yes'
according to /home/saulius/struct/CIF-dictionaries/cif_core.dic
dictionary named 'cif_core.dic' version 2.4.1 from 2010-06-29 (42
times).

'_geom_angle_publ_flag' value 'No' changed to 'no' according
to /home/saulius/struct/CIF-dictionaries/cif_core.dic dictionary
named 'cif_core.dic' version 2.4.1 from 2010-06-29 (52
times).

'_geom_torsion_publ_flag' value 'No' changed to 'no'
according to /home/saulius/struct/CIF-dictionaries/cif_core.dic
dictionary named 'cif_core.dic' version 2.4.1 from 2010-06-29 (130
times).

Automatic conversion script
Id: cif_fix_values 1715 2011-07-08 13:25:40Z adriana 

The following automatic conversions were performed:

'_refine_ls_weighting_scheme' value 'calc
w=1/[\s^2^(F)+0.00284*F^2^]' was changed to 'calc'. New tag
'_refine_ls_weighting_details' was created. The value of the new tag
was set to 'w=1/[\s^2^(F)+0.00284*F^2^]'.

Automatic conversion script
Id: cif_fix_values 3143 2015-03-26 13:38:13Z robertas 
;
_cod_original_cell_volume 1045.0(10)
_cod_original_sg_symbol_H-M 'P 21'
_cod_database_code 2001402

loop_
_symmetry_equiv_pos_as_xyz
' x, y, z '
'-x, 0.5+y, -z '

loop_
_atom_site_aniso_label
_atom_site_aniso_U_11
_atom_site_aniso_U_22
_atom_site_aniso_U_33
_atom_site_aniso_U_12
_atom_site_aniso_U_13
_atom_site_aniso_U_23
S1 0.0361(3) 0.0352(3) 0.0500(3) -0.0087(3) 0.0165(2) -0.0031(3)
O1 0.0518(11) 0.0594(14) 0.0522(12) -0.0069(10) 0.0131(9) -0.0198(10)
O2 0.0361(8) 0.0641(12) 0.0713(13) 0.0039(10) 0.0273(9) 0.0144(13)
O3 0.0821(16) 0.0397(10) 0.0538(12) 0.0104(10) 0.0246(11) 0.0141(9)
O4 0.0613(12) 0.0321(8) 0.0354(9) -0.0002(8) 0.0177(8) 0.0007(7)
N1 0.0296(9) 0.0526(13) 0.0601(15) -0.0016(9) 0.0170(9) -0.0043(12)
N2 0.0338(9) 0.0318(9) 0.0373(10) 0.0035(7) 0.0141(8) 0.0046(8)
C1 0.0329(10) 0.0295(11) 0.0392(11) 0.0000(8) 0.0140(9) 0.0012(9)
C2 0.0320(10) 0.0376(12) 0.0526(15) -0.0032(9) 0.0129(10) 0.0105(11)
C3 0.0332(11) 0.0403(13) 0.0424(12) -0.0020(9) 0.0105(10) 0.0065(10)
C4 0.0338(10) 0.0285(10) 0.0384(12) 0.0010(8) 0.0107(9) 0.0029(9)
C5 0.0467(13) 0.0401(13) 0.0488(15) 0.0064(11) 0.0123(12) -0.0044(12)
C6 0.074(2) 0.060(2) 0.0453(16) 0.0113(16) 0.0150(15) -0.0127(14)
C7 0.107(3) 0.0362(15) 0.066(2) 0.0200(17) 0.012(2) -0.0046(15)
C8 0.0397(12) 0.0316(11) 0.0422(13) -0.0011(9) 0.0132(10) 0.0022(10)
C9 0.076(2) 0.0409(13) 0.0367(13) -0.0019(14) 0.0190(13) 0.0045(12)
C10 0.0506(14) 0.0416(13) 0.0352(12) -0.0050(11) 0.0184(11) 0.0018(10)
C11 0.0500(14) 0.0532(16) 0.0407(14) -0.0002(13) 0.0122(12) 0.0000(12)
C12 0.069(2) 0.0533(17) 0.0493(17) -0.0125(15) 0.0222(15) -0.0137(14)
C13 0.082(2) 0.0542(18) 0.0577(19) 0.0082(16) 0.0401(18) 0.0018(15)
C14 0.065(2) 0.081(3) 0.055(2) 0.024(2) 0.0199(17) 0.0039(18)
C15 0.0524(16) 0.075(2) 0.0459(16) 0.0025(16) 0.0096(13) -0.0053(16)
C16 0.0439(13) 0.0481(15) 0.0484(15) 0.0100(12) 0.0008(12) -0.0012(13)
C17 0.0367(11) 0.0408(13) 0.0438(14) 0.0113(10) 0.0088(10) 0.0003(11)
C18 0.0484(13) 0.0426(13) 0.0451(14) 0.0052(11) 0.0141(11) -0.0015(12)
C19 0.0557(17) 0.0512(17) 0.0500(17) 0.0054(13) 0.0106(13) -0.0110(14)
C20 0.0489(15) 0.0455(15) 0.080(2) -0.0012(13) 0.0128(16) -0.0019(16)
C21 0.0541(18) 0.061(2) 0.078(3) -0.0010(15) 0.0228(17) 0.0176(18)
C22 0.0473(14) 0.0626(18) 0.0459(16) 0.0071(14) 0.0127(13) 0.0058(14)

loop_
_atom_site_label
_atom_site_fract_x
_atom_site_fract_y
_atom_site_fract_z
_atom_site_U_iso_or_equiv
_atom_site_thermal_displace_type
_atom_site_calc_flag
_atom_site_calc_attached_atom
S1 0.47980(10) -0.0280 0.76230(10) 0.0397(2) Uani d .
O1 0.4764(3) -0.0458(2) 0.6140(2) 0.0551(8) Uani d .
O2 1.0443(2) -0.0227(2) 0.7707(3) 0.0547(7) Uani d .
O3 0.8985(3) -0.2327(2) 1.1559(3) 0.0577(9) Uani d .
O4 0.8513(3) -0.06840(10) 1.1359(2) 0.0423(7) Uani d .
N1 0.3705(3) 0.0727(2) 0.7788(3) 0.0467(9) Uani d .
H1N1 0.2609 0.0413 0.7563 0.074(13) Uiso calc N1
N2 0.8236(2) -0.0563(2) 0.8678(2) 0.0336(6) Uani d .
C1 0.6935(3) 0.0211(2) 0.8514(3) 0.0332(7) Uani d .
H11 0.6694 0.0544 0.9287 0.051(9) Uiso calc C1
C2 0.7824(3) 0.0797(2) 0.7604(3) 0.0408(8) Uani d .
H12 0.8270 0.1437 0.7971 0.065(12) Uiso calc C2
H22 0.7181 0.0862 0.6621 0.041(8) Uiso calc C2
C3 0.9117(3) -0.0047(2) 0.7944(3) 0.0389(8) Uani d .
C4 0.8460(3) -0.1536(2) 0.9292(3) 0.0337(6) Uani d .
C5 0.8511(4) -0.2328(2) 0.8469(3) 0.0458(9) Uani d .
C6 0.8184(5) -0.2222(3) 0.6910(4) 0.0605(13) Uani d .
H16 0.9211 -0.2118 0.6711 0.0500 Uiso d .
H26 0.7432 -0.1702 0.6501 0.0500 Uiso d .
H36 0.7693 -0.2816 0.6452 0.0500 Uiso d .
C7 0.8907(6) -0.3374(3) 0.9018(4) 0.0728(16) Uani d .
H17 0.8145 -0.3823 0.8397 0.0500 Uiso d .
H27 0.8841 -0.3490 0.9928 0.0500 Uiso d .
H37 1.0014 -0.3545 0.9014 0.0500 Uiso d .
C8 0.8698(3) -0.1587(2) 1.0841(3) 0.0377(8) Uani d .
C9 0.8621(5) -0.0671(2) 1.2859(3) 0.0510(10) Uani d .
H19 0.7825 -0.1148 1.3023 0.076(14) Uiso calc C9
H29 0.9753 -0.0845 1.3431 0.073(12) Uiso calc C9
C10 0.8185(4) 0.0351(2) 1.3227(3) 0.0413(9) Uani d .
C11 0.9241(4) 0.0838(2) 1.4388(3) 0.0484(10) Uani d .
H111 1.0273 0.0525 1.4945 0.077(13) Uiso calc C11
C12 0.8828(5) 0.1770(3) 1.4777(4) 0.0562(11) Uani d .
H112 0.9567 0.2096 1.5592 0.065(12) Uiso calc C12
C13 0.7359(5) 0.2229(3) 1.4003(4) 0.0605(13) Uani d .
H113 0.7072 0.2880 1.4261 0.083(14) Uiso calc C14
C14 0.6283(5) 0.1762(3) 1.2845(4) 0.0667(14) Uani d .
H114 0.5257 0.2079 1.2298 0.104(19) Uiso calc C14
C15 0.6671(4) 0.0809(3) 1.2455(4) 0.0590(12) Uani d .
H115 0.5806 0.0495 1.1826 0.096(18) Uiso calc C15
C16 0.3697(4) 0.1609(2) 0.6887(3) 0.0499(9) Uani d .
H116 0.3989 0.1392 0.6073 0.079(13) Uiso calc C16
H216 0.2566 0.1883 0.6597 0.060(10) Uiso calc C16
C17 0.4936(3) 0.2412(2) 0.7618(3) 0.0413(8) Uani d .
C18 0.5535(4) 0.2514(2) 0.9084(3) 0.0454(8) Uani d .
H118 0.5167 0.2057 0.9673 0.065(12) Uiso calc C18
C19 0.6664(4) 0.3271(2) 0.9699(4) 0.0536(12) Uani d .
H119 0.7077 0.3329 1.0706 0.065(12) Uiso calc C19
C20 0.7174(4) 0.3953(3) 0.8861(5) 0.0598(12) Uani d .
H120 0.7968 0.4473 0.9291 0.053(10) Uiso calc C20
C21 0.6538(5) 0.3879(3) 0.7406(5) 0.0637(13) Uani d .
H121 0.6880 0.4356 0.6821 0.079(14) Uiso calc C21
C22 0.5444(4) 0.3110(3) 0.6785(3) 0.0523(11) Uani d .
H122 0.5022 0.3054 0.5775 0.102(17) Uiso calc C22

loop_
_atom_type_symbol
_atom_type_description
_atom_type_scat_dispersion_real
_atom_type_scat_dispersion_imag
_atom_type_scat_source
C 16 . . ' International Tables Vol IV Table 2.2B '
H 20 . . ' International Tables Vol IV Table 2.2B '
N 12 . . ' International Tables Vol IV Table 2.2B '
O 4 . . ' International Tables Vol IV Table 2.2B '
S 4 . . ' International Tables Vol IV Table 2.2B '

loop_
_geom_angle_atom_site_label_1
_geom_angle_atom_site_label_2
_geom_angle_atom_site_label_3
_geom_angle_site_symmetry_1
_geom_angle_site_symmetry_2
_geom_angle_site_symmetry_3
_geom_angle
_geom_angle_publ_flag
N1 S1 C1 . . . 97.4(2) yes
O1 S1 C1 . . . 105.0(2) yes
O1 S1 N1 . . . 112.6(2) yes
C8 O4 C9 . . . 115.0(2) yes
S1 N1 C16 . . . 119.5(3) yes
S1 N1 H1N1 . . . 96.9(3) no
H1N1 N1 C16 . . . 112.5(3) no
C3 N2 C4 . . . 132.2(3) yes
C1 N2 C4 . . . 133.6(3) yes
C1 N2 C3 . . . 94.2(3) yes
S1 C1 N2 . . . 111.1(2) yes
N2 C1 C2 . . . 87.9(2) yes
N2 C1 H11 . . . 124.5(3) no
S1 C1 C2 . . . 117.4(2) yes
S1 C1 H11 . . . 98.5(3) no
H11 C1 C2 . . . 118.9(3) no
C1 C2 C3 . . . 85.2(2) yes
C1 C2 H22 . . . 115.4(3) no
C1 C2 H12 . . . 115.4(3) no
H22 C2 C3 . . . 115.0(3) no
H12 C2 C3 . . . 115.0(3) no
H12 C2 H22 . . . 109.3(3) no
N2 C3 C2 . . . 92.6(3) yes
O2 C3 C2 . . . 135.9(3) yes
O2 C3 N2 . . . 131.5(3) yes
N2 C4 C8 . . . 116.2(3) yes
N2 C4 C5 . . . 119.0(3) yes
C5 C4 C8 . . . 124.8(3) yes
C4 C5 C7 . . . 124.0(3) yes
C4 C5 C6 . . . 121.6(3) yes
C6 C5 C7 . . . 114.5(3) yes
C5 C6 H36 . . . 109.4(4) no
C5 C6 H26 . . . 113.8(4) no
C5 C6 H16 . . . 110.3(4) no
H26 C6 H36 . . . 107.0(5) no
H16 C6 H36 . . . 107.7(5) no
H16 C6 H26 . . . 108.5(5) no
C5 C7 H37 . . . 109.1(4) no
C5 C7 H27 . . . 115.8(4) no
C5 C7 H17 . . . 109.3(4) no
H27 C7 H37 . . . 108.0(4) no
H17 C7 H37 . . . 106.9(4) no
H17 C7 H27 . . . 107.4(5) no
O4 C8 C4 . . . 111.1(3) yes
O3 C8 C4 . . . 126.1(3) yes
O3 C8 O4 . . . 122.9(3) yes
O4 C9 C10 . . . 108.5(3) yes
O4 C9 H29 . . . 110.0(3) no
O4 C9 H19 . . . 109.4(3) no
H29 C9 C10 . . . 110.0(4) no
H19 C9 C10 . . . 109.9(4) no
H19 C9 H29 . . . 109.0(4) no
C9 C10 C15 . . . 121.0(3) yes
C9 C10 C11 . . . 120.3(3) yes
C11 C10 C15 . . . 118.7(3) yes
C10 C11 C12 . . . 121.2(3) yes
C10 C11 H111 . . . 119.7(3) no
H111 C11 C12 . . . 119.2(4) no
C11 C12 C13 . . . 120.2(4) yes
C11 C12 H112 . . . 120.2(4) no
H112 C12 C13 . . . 119.5(4) no
C12 C13 C14 . . . 119.9(4) yes
C12 C13 H113 . . . 120.6(4) no
H113 C13 C14 . . . 119.5(5) no
C13 C14 C15 . . . 120.4(4) yes
C13 C14 H114 . . . 120.4(4) no
H114 C14 C15 . . . 119.2(4) no
C10 C15 C14 . . . 119.6(4) yes
C14 C15 H115 . . . 115.0(4) no
C10 C15 H115 . . . 124.2(4) no
N1 C16 C17 . . . 113.8(3) yes
N1 C16 H216 . . . 108.1(3) no
N1 C16 H116 . . . 108.2(3) no
H216 C16 C17 . . . 108.7(3) no
H116 C16 C17 . . . 108.3(3) no
H116 C16 H216 . . . 109.7(4) no
C16 C17 C22 . . . 118.4(3) yes
C16 C17 C18 . . . 122.9(3) yes
C18 C17 C22 . . . 118.6(3) yes
C17 C18 C19 . . . 120.4(3) yes
C17 C18 H118 . . . 119.9(3) no
H118 C18 C19 . . . 119.7(4) no
C18 C19 C20 . . . 120.4(4) yes
C18 C19 H119 . . . 119.7(3) no
H119 C19 C20 . . . 119.9(4) no
C19 C20 C21 . . . 119.6(4) yes
C19 C20 H120 . . . 120.2(5) no
H120 C20 C21 . . . 120.2(4) no
C20 C21 C22 . . . 120.3(4) yes
C20 C21 H121 . . . 119.8(5) no
H121 C21 C22 . . . 119.9(5) no
C17 C22 C21 . . . 120.6(4) yes
C21 C22 H122 . . . 120.1(4) no
C17 C22 H122 . . . 119.3(4) no

loop_
_geom_bond_atom_site_label_1
_geom_bond_atom_site_label_2
_geom_bond_site_symmetry_1
_geom_bond_site_symmetry_2
_geom_bond_distance
_geom_bond_publ_flag
S1 O1 . . 1.484(3) yes
S1 N1 . . 1.660(3) yes
S1 C1 . . 1.832(3) yes
O2 C3 . . 1.211(4) yes
O3 C8 . . 1.203(4) yes
O4 C8 . . 1.344(3) yes
O4 C9 . . 1.465(4) yes
N1 H1N1 . . 0.959(3) no
N1 C16 . . 1.483(4) yes
N2 C1 . . 1.466(4) yes
N2 C3 . . 1.366(4) yes
N2 C4 . . 1.429(4) yes
C1 H11 . . 0.961(3) no
C1 C2 . . 1.543(4) yes
C2 H12 . . 0.961(3) no
C2 H22 . . 0.961(3) no
C2 C3 . . 1.520(4) yes
C4 C5 . . 1.350(4) yes
C4 C8 . . 1.492(4) yes
C5 C6 . . 1.495(5) yes
C5 C7 . . 1.505(5) yes
C6 H16 . . 0.937(5) no
C6 H26 . . 0.939(4) no
C6 H36 . . 0.945(4) no
C7 H17 . . 0.948(4) no
C7 H27 . . 0.935(4) no
C7 H37 . . 0.942(5) no
C9 H19 . . 0.966(4) no
C9 H29 . . 0.959(4) no
C9 C10 . . 1.492(4) yes
C10 C11 . . 1.377(4) yes
C10 C15 . . 1.390(4) yes
C11 H111 . . 0.957(3) no
C11 C12 . . 1.383(5) yes
C12 H112 . . 0.956(4) no
C12 C13 . . 1.365(5) yes
C13 H113 . . 0.961(4) no
C13 C14 . . 1.369(5) yes
C14 H114 . . 0.953(4) no
C14 C15 . . 1.402(6) yes
C15 H115 . . 0.895(3) no
C16 H116 . . 0.958(4) no
C16 H216 . . 0.960(3) no
C16 C17 . . 1.508(4) yes
C17 C18 . . 1.393(4) yes
C17 C22 . . 1.397(5) yes
C18 H118 . . 0.959(3) no
C18 C19 . . 1.386(4) yes
C19 H119 . . 0.955(4) no
C19 C20 . . 1.387(6) yes
C20 H120 . . 0.962(4) no
C20 C21 . . 1.381(7) yes
C21 H121 . . 0.964(5) no
C21 C22 . . 1.384(5) yes
C22 H122 . . 0.958(3) no

loop_
_geom_torsion_atom_site_label_1
_geom_torsion_atom_site_label_2
_geom_torsion_atom_site_label_3
_geom_torsion_atom_site_label_4
_geom_torsion_site_symmetry_1
_geom_torsion_site_symmetry_2
_geom_torsion_site_symmetry_3
_geom_torsion_site_symmetry_4
_geom_torsion
_geom_torsion_publ_flag
N1 S1 C1 H11 . . . . 42.0(3) no
O1 S1 C1 H11 . . . . 157.8(3) no
N1 S1 C1 C2 . . . . -87.0(3) no
O1 S1 C1 C2 . . . . 28.9(3) no
N1 S1 C1 N2 . . . . 174.1(2) no
O1 S1 C1 N2 . . . . -70.0(3) no
O1 S1 N1 H1N1 . . . . 85.3(3) no
O1 S1 N1 C16 . . . . -35.4(3) no
C1 S1 N1 C16 . . . . 74.2(3) no
C1 S1 N1 H1N1 . . . . -165.1(3) no
C9 O4 C8 O3 . . . . -2.3(5) no
C8 O4 C9 H19 . . . . -53.4(4) no
C8 O4 C9 H29 . . . . 66.4(4) no
C8 O4 C9 C10 . . . . -173.3(3) no
C9 O4 C8 C4 . . . . 176.4(3) no
S1 N1 C16 H116 . . . . 21.5(4) no
S1 N1 C16 H216 . . . . 140.2(3) no
S1 N1 C16 C17 . . . . -98.9(3) no
H1N1 N1 C16 H116 . . . . -91.0(4) no
H1N1 N1 C16 H216 . . . . 27.7(5) no
H1N1 N1 C16 C17 . . . . 148.6(3) no
C1 N2 C3 O2 . . . . 175.9(4) no
C3 N2 C1 S1 . . . . 121.7(2) no
C4 N2 C1 S1 . . . . -54.6(4) no
C4 N2 C3 O2 . . . . -7.8(6) no
C3 N2 C4 C5 . . . . -55.1(5) no
C1 N2 C4 C5 . . . . 119.8(4) no
C3 N2 C4 C8 . . . . 122.3(4) no
C1 N2 C4 C8 . . . . -62.8(5) no
C4 N2 C3 C2 . . . . 173.2(3) no
C1 N2 C3 C2 . . . . -3.1(3) no
C3 N2 C1 C2 . . . . 3.1(3) no
C3 N2 C1 H11 . . . . -121.1(4) no
C4 N2 C1 C2 . . . . -173.2(3) no
C4 N2 C1 H11 . . . . 62.7(5) no
N2 C1 C2 H12 . . . . -118.2(3) no
S1 C1 C2 H12 . . . . 129.1(3) no
N2 C1 C2 H22 . . . . 112.7(3) no
S1 C1 C2 H22 . . . . -0.0(4) no
N2 C1 C2 C3 . . . . -2.8(2) no
S1 C1 C2 C3 . . . . -115.5(3) no
H11 C1 C2 H12 . . . . 10.6(5) no
H11 C1 C2 H22 . . . . -118.5(4) no
H11 C1 C2 C3 . . . . 126.0(4) no
C1 C2 C3 N2 . . . . 3.0(2) no
C1 C2 C3 O2 . . . . -176.0(4) no
H22 C2 C3 O2 . . . . 68.1(6) no
H12 C2 C3 O2 . . . . -60.2(6) no
H22 C2 C3 N2 . . . . -112.9(3) no
H12 C2 C3 N2 . . . . 118.8(3) no
N2 C4 C8 O4 . . . . 5.1(4) no
N2 C4 C8 O3 . . . . -176.2(3) no
C5 C4 C8 O3 . . . . 1.0(6) no
C5 C4 C8 O4 . . . . -177.6(3) no
N2 C4 C5 C6 . . . . -5.6(5) no
N2 C4 C5 C7 . . . . 173.9(3) no
C8 C4 C5 C7 . . . . -3.3(6) no
C8 C4 C5 C6 . . . . 177.3(3) no
C4 C5 C7 H17 . . . . 136.9(4) no
C4 C5 C7 H27 . . . . 15.5(7) no
C4 C5 C7 H37 . . . . -106.5(5) no
C4 C5 C6 H16 . . . . 92.0(5) no
C4 C5 C6 H26 . . . . -30.1(6) no
C4 C5 C6 H36 . . . . -149.7(4) no
C6 C5 C7 H17 . . . . -43.6(5) no
C6 C5 C7 H27 . . . . -165.0(4) no
C6 C5 C7 H37 . . . . 73.0(5) no
C7 C5 C6 H36 . . . . 30.8(5) no
C7 C5 C6 H26 . . . . 150.4(4) no
C7 C5 C6 H16 . . . . -87.5(5) no
O4 C9 C10 C11 . . . . -129.6(3) no
O4 C9 C10 C15 . . . . 53.7(4) no
H29 C9 C10 C11 . . . . -9.3(5) no
H19 C9 C10 C11 . . . . 110.8(4) no
H29 C9 C10 C15 . . . . 174.1(4) no
H19 C9 C10 C15 . . . . -65.9(5) no
C9 C10 C15 H115 . . . . 12.0(7) no
C9 C10 C15 C14 . . . . 178.8(4) no
C9 C10 C11 H111 . . . . 1.6(6) no
C9 C10 C11 C12 . . . . -177.6(4) no
C11 C10 C15 H115 . . . . -164.7(4) no
C11 C10 C15 C14 . . . . 2.0(6) no
C15 C10 C11 C12 . . . . -0.9(6) no
C15 C10 C11 H111 . . . . 178.4(4) no
C10 C11 C12 H112 . . . . 179.3(4) no
C10 C11 C12 C13 . . . . -0.5(6) no
H111 C11 C12 H112 . . . . 0.1(7) no
H111 C11 C12 C13 . . . . -179.7(4) no
C11 C12 C13 H113 . . . . -179.2(4) no
C11 C12 C13 C14 . . . . 0.6(7) no
H112 C12 C13 H113 . . . . 1.0(8) no
H112 C12 C13 C14 . . . . -179.2(4) no
C12 C13 C14 H114 . . . . -179.8(5) no
C12 C13 C14 C15 . . . . 0.6(7) no
H113 C13 C14 H114 . . . . 0.0(8) no
H113 C13 C14 C15 . . . . -179.6(4) no
C13 C14 C15 C10 . . . . -2.0(6) no
H114 C14 C15 C10 . . . . 178.5(4) no
C13 C14 C15 H115 . . . . 166.0(4) no
H114 C14 C15 H115 . . . . -13.6(7) no
N1 C16 C17 C18 . . . . -23.3(5) no
N1 C16 C17 C22 . . . . 159.7(3) no
H216 C16 C17 C18 . . . . 97.2(4) no
H116 C16 C17 C18 . . . . -143.6(4) no
H216 C16 C17 C22 . . . . -79.9(4) no
H116 C16 C17 C22 . . . . 39.3(5) no
C16 C17 C22 H122 . . . . -1.6(6) no
C16 C17 C22 C21 . . . . 178.0(4) no
C16 C17 C18 H118 . . . . 0.6(6) no
C16 C17 C18 C19 . . . . -179.5(3) no
C18 C17 C22 H122 . . . . -178.8(4) no
C18 C17 C22 C21 . . . . 0.8(6) no
C22 C17 C18 C19 . . . . -2.5(5) no
C22 C17 C18 H118 . . . . 177.7(4) no
C17 C18 C19 H119 . . . . -179.3(4) no
C17 C18 C19 C20 . . . . 1.8(6) no
H118 C18 C19 H119 . . . . 0.6(6) no
H118 C18 C19 C20 . . . . -178.3(4) no
C18 C19 C20 H120 . . . . -179.3(4) no
C18 C19 C20 C21 . . . . 0.6(6) no
H119 C19 C20 H120 . . . . 1.8(7) no
H119 C19 C20 C21 . . . . -178.4(4) no
C19 C20 C21 H121 . . . . 179.3(4) no
C19 C20 C21 C22 . . . . -2.2(7) no
H120 C20 C21 H121 . . . . -0.9(8) no
H120 C20 C21 C22 . . . . 177.6(4) no
C20 C21 C22 C17 . . . . 1.5(7) no
H121 C21 C22 C17 . . . . 180.0(4) no
C20 C21 C22 H122 . . . . -178.8(4) no
H121 C21 C22 H122 . . . . -0.4(7) no
